data_7017671
loop_
_publ_author_name
'Daniels, Daisy P.'
'Deacon, Glen B.'
'Harakat, Dominique'
'Jaroschik, Florian'
'Junk, Peter C.'

_publ_section_title
;
 Synthesis and characterisation of alkaline earth
 bis(diphenylphosphano)metallocene complexes and heterobimetallic alkaline
 earth metal/platinum(II) complexes [Ae(thf)(x)(\h5-C5H4PPh2)2Pt(Me)2] (Ae
 = Ca, Sr, Ba).
;
_journal_issue 1
_journal_name_full 'Dalton transactions (Cambridge, England : 2003)'
_journal_page_first 267
_journal_page_last 277
_journal_paper_doi 10.1039/c1dt11324k
_journal_volume 41
_journal_year 2012
_chemical_formula_moiety 'C38 H38 Ca O2 P2'
_chemical_formula_sum 'C38 H38 Ca O2 P2'
_chemical_formula_weight 628.70
_chemical_name_common 6b
_chemical_name_systematic
;
?
;
_space_group_IT_number 60
_symmetry_cell_setting orthorhombic
_symmetry_space_group_name_Hall '-P 2n 2ab'
_symmetry_space_group_name_H-M 'P b c n'
_atom_sites_solution_hydrogens geom
_atom_sites_solution_primary direct
_atom_sites_solution_secondary difmap
_audit_creation_method SHELXL-97
_cell_angle_alpha 90.00
_cell_angle_beta 90.00
_cell_angle_gamma 90.00
_cell_formula_units_Z 4
_cell_length_a 8.4669(2)
_cell_length_b 14.9498(4)
_cell_length_c 26.8694(9)
_cell_measurement_reflns_used 29274
_cell_measurement_temperature 123
_cell_measurement_theta_max 27.50
_cell_measurement_theta_min 2.72
_cell_volume 3401.09(17)
_computing_cell_refinement 'CrysAlisPro, Oxford Diffraction Ltd'
_computing_data_collection 'CrysAlisPro, Oxford Diffraction Ltd'
_computing_data_reduction 'CrysAlisPro, Oxford Diffraction Ltd'
_computing_molecular_graphics 'X-Seed (Barbour, 1999'
_computing_publication_material 'CIFTAB (Sheldrick, 1997'
_computing_structure_refinement 'SHELXL-97 (Sheldrick, 1997)'
_computing_structure_solution 'SHELXS-97 (Sheldrick, 1990)'
_diffrn_ambient_temperature 123
_diffrn_measured_fraction_theta_full 0.999
_diffrn_measured_fraction_theta_max 0.999
_diffrn_measurement_device_type 'Xcalibur, Ruby, Gemini ultra'
_diffrn_radiation_monochromator graphite
_diffrn_radiation_source 'Enhance (Mo) X-ray Source'
_diffrn_radiation_type MoK\a
_diffrn_radiation_wavelength 0.7107
_diffrn_reflns_av_R_equivalents 0.0487
_diffrn_reflns_av_sigmaI/netI 0.0335
_diffrn_reflns_limit_h_max 11
_diffrn_reflns_limit_h_min -11
_diffrn_reflns_limit_k_max 19
_diffrn_reflns_limit_k_min -19
_diffrn_reflns_limit_l_max 34
_diffrn_reflns_limit_l_min -26
_diffrn_reflns_number 29274
_diffrn_reflns_theta_full 27.50
_diffrn_reflns_theta_max 27.50
_diffrn_reflns_theta_min 2.72
_exptl_absorpt_coefficient_mu 0.310
_exptl_absorpt_correction_T_max 0.9847
_exptl_absorpt_correction_T_min 0.9406
_exptl_absorpt_correction_type multi-scan
_exptl_crystal_colour Colourless
_exptl_crystal_density_diffrn 1.228
_exptl_crystal_density_method 'not measured'
_exptl_crystal_description Prism
_exptl_crystal_F_000 1328
_exptl_crystal_size_max 0.20
_exptl_crystal_size_mid 0.08
_exptl_crystal_size_min 0.05
_refine_diff_density_max 0.301
_refine_diff_density_min -0.229
_refine_diff_density_rms 0.049
_refine_ls_extinction_coef none
_refine_ls_goodness_of_fit_ref 1.020
_refine_ls_hydrogen_treatment constr
_refine_ls_matrix_type full
_refine_ls_number_parameters 196
_refine_ls_number_reflns 3905
_refine_ls_number_restraints 0
_refine_ls_restrained_S_all 1.020
_refine_ls_R_factor_all 0.0629
_refine_ls_R_factor_gt 0.0408
_refine_ls_shift/su_max 0.001
_refine_ls_shift/su_mean 0.000
_refine_ls_structure_factor_coef Fsqd
_refine_ls_weighting_details 'calc w=1/[\s^2^(Fo^2^)+(0.0404P)^2^+1.5517P] where P=(Fo^2^+2Fc^2^)/3'
_refine_ls_weighting_scheme calc
_refine_ls_wR_factor_gt 0.0871
_refine_ls_wR_factor_ref 0.0961
_reflns_number_gt 2958
_reflns_number_total 3905
_reflns_threshold_expression >2sigma(I)
_cod_data_source_file c1dt11324k.txt
_cod_data_source_block 6b.CIF
_cod_depositor_comments
;
The following automatic conversions were performed:

'_exptl_absorpt_correction_type' value 'Multi-scan' changed to
'multi-scan' according to
/home/saulius/struct/CIF-dictionaries/cif_core.dic dictionary named
'cif_core.dic' version 2.4.1 from 2010-06-29.

Automatic conversion script
Id: cif_fix_values 1715 2011-07-08 13:25:40Z adriana 
;
_cod_original_sg_symbol_H-M Pbcn
_cod_database_code 7017671

loop_
_symmetry_equiv_pos_as_xyz
'x, y, z'
'-x+1/2, -y+1/2, z+1/2'
'x+1/2, -y+1/2, -z'
'-x, y, -z+1/2'
'-x, -y, -z'
'x-1/2, y-1/2, -z-1/2'
'-x-1/2, y-1/2, z'
'x, -y, z-1/2'

loop_
_atom_site_label
_atom_site_type_symbol
_atom_site_fract_x
_atom_site_fract_y
_atom_site_fract_z
_atom_site_U_iso_or_equiv
_atom_site_adp_type
_atom_site_occupancy
_atom_site_symmetry_multiplicity
_atom_site_calc_flag
_atom_site_refinement_flags
Ca1 Ca 0.5000 0.19661(3) 0.7500 0.01929(12) Uani 1 2 d S
P1 P 0.50978(5) 0.38266(3) 0.852312(17) 0.02422(12) Uani 1 1 d .
O1 O 0.39923(15) 0.06641(8) 0.71089(5) 0.0296(3) Uani 1 1 d .
C1 C 0.30767(19) 0.32848(12) 0.77528(7) 0.0266(4) Uani 1 1 d .
H1 H 0.3230 0.3825 0.7573 0.032 Uiso 1 1 calc R
C2 C 0.2056(2) 0.25885(13) 0.76181(7) 0.0305(4) Uani 1 1 d .
H2 H 0.1404 0.2572 0.7330 0.037 Uiso 1 1 calc R
C3 C 0.2166(2) 0.19157(13) 0.79838(7) 0.0293(4) Uani 1 1 d .
H3 H 0.1600 0.1367 0.7985 0.035 Uiso 1 1 calc R
C4 C 0.3251(2) 0.21963(12) 0.83440(7) 0.0250(4) Uani 1 1 d .
H4 H 0.3544 0.1872 0.8634 0.030 Uiso 1 1 calc R
C5 C 0.38398(19) 0.30494(11) 0.82018(6) 0.0233(4) Uani 1 1 d .
C17 C 0.4847(2) -0.01329(11) 0.72262(7) 0.0319(4) Uani 1 1 d .
H17A H 0.5858 -0.0147 0.7041 0.038 Uiso 1 1 calc R
H17B H 0.4222 -0.0666 0.7132 0.038 Uiso 1 1 calc R
C18 C 0.3412(3) 0.06744(14) 0.66077(8) 0.0429(5) Uani 1 1 d .
H18A H 0.4303 0.0643 0.6376 0.064 Uiso 1 1 calc R
H18B H 0.2821 0.1228 0.6550 0.064 Uiso 1 1 calc R
H18C H 0.2716 0.0159 0.6555 0.064 Uiso 1 1 calc R
C19 C 0.6223(2) 0.31002(11) 0.89471(7) 0.0252(4) Uani 1 1 d .
C20 C 0.5562(2) 0.26797(12) 0.93585(7) 0.0300(4) Uani 1 1 d .
H20 H 0.4479 0.2775 0.9435 0.036 Uiso 1 1 calc R
C21 C 0.6461(3) 0.21227(13) 0.96589(7) 0.0384(5) Uani 1 1 d .
H21 H 0.5996 0.1844 0.9941 0.046 Uiso 1 1 calc R
C22 C 0.8032(3) 0.19738(14) 0.95485(8) 0.0409(5) Uani 1 1 d .
H22 H 0.8643 0.1587 0.9752 0.049 Uiso 1 1 calc R
C23 C 0.8715(2) 0.23837(14) 0.91442(8) 0.0410(5) Uani 1 1 d .
H23 H 0.9795 0.2279 0.9068 0.049 Uiso 1 1 calc R
C24 C 0.7820(2) 0.29519(13) 0.88467(8) 0.0325(4) Uani 1 1 d .
H24 H 0.8302 0.3243 0.8572 0.039 Uiso 1 1 calc R
C25 C 0.3727(2) 0.43568(12) 0.89644(7) 0.0279(4) Uani 1 1 d .
C26 C 0.4291(3) 0.50318(15) 0.92681(9) 0.0532(7) Uani 1 1 d .
H26 H 0.5379 0.5186 0.9256 0.064 Uiso 1 1 calc R
C27 C 0.3294(3) 0.54864(16) 0.95895(10) 0.0619(8) Uani 1 1 d .
H27 H 0.3705 0.5940 0.9801 0.074 Uiso 1 1 calc R
C28 C 0.1717(3) 0.52825(14) 0.96031(8) 0.0458(6) Uani 1 1 d .
H28 H 0.1030 0.5602 0.9819 0.055 Uiso 1 1 calc R
C29 C 0.1135(2) 0.46159(15) 0.93050(7) 0.0391(5) Uani 1 1 d .
H29 H 0.0044 0.4469 0.9317 0.047 Uiso 1 1 calc R
C30 C 0.2130(2) 0.41544(13) 0.89853(7) 0.0325(4) Uani 1 1 d .
H30 H 0.1714 0.3695 0.8779 0.039 Uiso 1 1 calc R

loop_
_atom_site_aniso_label
_atom_site_aniso_U_11
_atom_site_aniso_U_22
_atom_site_aniso_U_33
_atom_site_aniso_U_23
_atom_site_aniso_U_13
_atom_site_aniso_U_12
Ca1 0.0181(2) 0.0191(2) 0.0207(3) 0.000 0.00032(18) 0.000
P1 0.0269(2) 0.0224(2) 0.0234(2) -0.00242(17) 0.00481(18) -0.0016(2)
O1 0.0336(7) 0.0231(6) 0.0320(7) -0.0032(5) -0.0061(5) -0.0002(6)
C1 0.0213(8) 0.0310(9) 0.0274(10) 0.0014(8) 0.0050(7) 0.0088(7)
C2 0.0179(8) 0.0453(11) 0.0284(11) -0.0016(8) -0.0004(7) 0.0053(8)
C3 0.0203(8) 0.0374(10) 0.0302(10) -0.0036(8) 0.0056(7) -0.0056(8)
C4 0.0263(8) 0.0275(9) 0.0210(9) 0.0007(7) 0.0040(7) -0.0010(7)
C5 0.0220(8) 0.0256(8) 0.0223(9) -0.0019(7) 0.0031(7) 0.0030(7)
C17 0.0411(11) 0.0209(8) 0.0338(11) -0.0021(7) 0.0037(9) -0.0001(8)
C18 0.0551(13) 0.0347(11) 0.0389(13) -0.0036(9) -0.0181(10) -0.0120(10)
C19 0.0269(9) 0.0246(9) 0.0242(10) -0.0067(7) -0.0018(7) -0.0025(7)
C20 0.0333(9) 0.0329(10) 0.0238(10) -0.0046(8) -0.0009(7) -0.0005(8)
C21 0.0516(13) 0.0389(11) 0.0248(11) -0.0031(9) -0.0062(9) -0.0021(10)
C22 0.0475(12) 0.0380(11) 0.0373(12) -0.0098(9) -0.0205(10) 0.0073(10)
C23 0.0286(10) 0.0450(12) 0.0494(14) -0.0106(10) -0.0096(9) 0.0025(9)
C24 0.0275(9) 0.0346(10) 0.0353(11) -0.0062(8) 0.0001(8) -0.0042(8)
C25 0.0340(9) 0.0234(9) 0.0263(10) 0.0002(7) 0.0060(8) 0.0026(8)
C26 0.0483(13) 0.0446(13) 0.0666(17) -0.0284(12) 0.0260(12) -0.0147(11)
C27 0.0707(17) 0.0448(13) 0.0704(19) -0.0338(13) 0.0304(14) -0.0155(12)
C28 0.0567(14) 0.0366(11) 0.0441(14) -0.0010(10) 0.0241(11) 0.0118(11)
C29 0.0359(11) 0.0506(12) 0.0308(12) 0.0032(9) 0.0077(9) 0.0117(10)
C30 0.0322(10) 0.0401(11) 0.0253(10) -0.0003(8) 0.0014(8) 0.0049(9)

loop_
_atom_type_symbol
_atom_type_description
_atom_type_scat_dispersion_real
_atom_type_scat_dispersion_imag
_atom_type_scat_source
C C 0.0033 0.0016 'International Tables Vol C Tables 4.2.6.8 and 6.1.1.4'
H H 0.0000 0.0000 'International Tables Vol C Tables 4.2.6.8 and 6.1.1.4'
O O 0.0106 0.0060 'International Tables Vol C Tables 4.2.6.8 and 6.1.1.4'
P P 0.1023 0.0942 'International Tables Vol C Tables 4.2.6.8 and 6.1.1.4'
Ca Ca 0.2262 0.3064 'International Tables Vol C Tables 4.2.6.8 and 6.1.1.4'

loop_
_geom_angle_atom_site_label_1
_geom_angle_atom_site_label_2
_geom_angle_atom_site_label_3
_geom_angle
_geom_angle_site_symmetry_1
_geom_angle_site_symmetry_3
O1 Ca1 O1 69.63(6) . 4_656
O1 Ca1 C1 120.27(5) . .
O1 Ca1 C1 136.01(5) 4_656 .
O1 Ca1 C1 136.01(5) . 4_656
O1 Ca1 C1 120.27(5) 4_656 4_656
C1 Ca1 C1 83.66(8) . 4_656
O1 Ca1 C5 132.68(5) . .
O1 Ca1 C5 108.48(5) 4_656 .
C1 Ca1 C5 30.81(5) . .
C1 Ca1 C5 87.47(6) 4_656 .
O1 Ca1 C5 108.48(5) . 4_656
O1 Ca1 C5 132.68(5) 4_656 4_656
C1 Ca1 C5 87.47(6) . 4_656
C1 Ca1 C5 30.81(5) 4_656 4_656
C5 Ca1 C5 105.41(7) . 4_656
O1 Ca1 C2 124.57(5) . 4_656
O1 Ca1 C2 90.16(5) 4_656 4_656
C1 Ca1 C2 110.14(6) . 4_656
C1 Ca1 C2 30.49(6) 4_656 4_656
C5 Ca1 C2 102.42(6) . 4_656
C5 Ca1 C2 50.51(5) 4_656 4_656
O1 Ca1 C2 90.16(5) . .
O1 Ca1 C2 124.57(5) 4_656 .
C1 Ca1 C2 30.49(6) . .
C1 Ca1 C2 110.14(6) 4_656 .
C5 Ca1 C2 50.51(5) . .
C5 Ca1 C2 102.42(6) 4_656 .
C2 Ca1 C2 139.36(9) 4_656 .
O1 Ca1 C4 106.05(5) . .
O1 Ca1 C4 86.01(5) 4_656 .
C1 Ca1 C4 50.13(5) . .
C1 Ca1 C4 116.95(6) 4_656 .
C5 Ca1 C4 30.49(5) . .
C5 Ca1 C4 135.16(5) 4_656 .
C2 Ca1 C4 124.00(5) 4_656 .
C2 Ca1 C4 49.71(5) . .
O1 Ca1 C4 86.01(5) . 4_656
O1 Ca1 C4 106.05(5) 4_656 4_656
C1 Ca1 C4 116.95(6) . 4_656
C1 Ca1 C4 50.13(5) 4_656 4_656
C5 Ca1 C4 135.16(5) . 4_656
C5 Ca1 C4 30.49(5) 4_656 4_656
C2 Ca1 C4 49.71(5) 4_656 4_656
C2 Ca1 C4 124.00(5) . 4_656
C4 Ca1 C4 165.52(8) . 4_656
O1 Ca1 C3 94.74(5) . 4_656
O1 Ca1 C3 82.65(5) 4_656 4_656
C1 Ca1 C3 133.14(6) . 4_656
C1 Ca1 C3 50.01(6) 4_656 4_656
C5 Ca1 C3 132.51(6) . 4_656
C5 Ca1 C3 50.04(5) 4_656 4_656
C2 Ca1 C3 30.18(6) 4_656 4_656
C2 Ca1 C3 152.08(6) . 4_656
C4 Ca1 C3 151.12(5) . 4_656
C4 Ca1 C3 29.69(5) 4_656 4_656
O1 Ca1 C3 82.65(5) . .
O1 Ca1 C3 94.74(5) 4_656 .
C1 Ca1 C3 50.01(6) . .
C1 Ca1 C3 133.14(6) 4_656 .
C5 Ca1 C3 50.04(5) . .
C5 Ca1 C3 132.51(6) 4_656 .
C2 Ca1 C3 152.08(6) 4_656 .
C2 Ca1 C3 30.18(6) . .
C4 Ca1 C3 29.69(5) . .
C4 Ca1 C3 151.12(5) 4_656 .
C3 Ca1 C3 176.84(8) 4_656 .
C5 P1 C25 102.38(8) . .
C5 P1 C19 102.87(8) . .
C25 P1 C19 100.49(8) . .
C17 O1 C18 112.93(14) . .
C17 O1 Ca1 113.86(10) . .
C18 O1 Ca1 122.06(11) . .
C2 C1 C5 108.52(16) . .
C2 C1 Ca1 76.08(10) . .
C5 C1 Ca1 75.65(10) . .
C1 C2 C3 108.05(16) . .
C1 C2 Ca1 73.43(10) . .
C3 C2 Ca1 76.92(10) . .
C4 C3 C2 108.15(16) . .
C4 C3 Ca1 75.15(10) . .
C2 C3 Ca1 72.90(10) . .
C3 C4 C5 108.26(16) . .
C3 C4 Ca1 75.16(10) . .
C5 C4 Ca1 72.52(9) . .
C1 C5 C4 107.01(16) . .
C1 C5 P1 121.34(13) . .
C4 C5 P1 131.20(14) . .
C1 C5 Ca1 73.54(10) . .
C4 C5 Ca1 76.99(10) . .
P1 C5 Ca1 120.85(8) . .
O1 C17 C17 107.76(13) . 4_656
C20 C19 C24 118.16(17) . .
C20 C19 P1 123.44(14) . .
C24 C19 P1 118.39(14) . .
C21 C20 C19 120.89(18) . .
C22 C21 C20 120.0(2) . .
C23 C22 C21 120.20(19) . .
C22 C23 C24 119.83(19) . .
C23 C24 C19 120.88(19) . .
C26 C25 C30 118.16(18) . .
C26 C25 P1 118.52(15) . .
C30 C25 P1 123.19(14) . .
C25 C26 C27 121.0(2) . .
C28 C27 C26 120.1(2) . .
C27 C28 C29 119.8(2) . .
C28 C29 C30 120.4(2) . .
C25 C30 C29 120.58(19) . .

loop_
_geom_bond_atom_site_label_1
_geom_bond_atom_site_label_2
_geom_bond_distance
_geom_bond_site_symmetry_2
Ca1 O1 2.3709(12) .
Ca1 O1 2.3709(12) 4_656
Ca1 C1 2.6456(17) .
Ca1 C1 2.6456(17) 4_656
Ca1 C5 2.6727(17) .
Ca1 C5 2.6727(17) 4_656
Ca1 C2 2.6792(17) 4_656
Ca1 C2 2.6792(17) .
Ca1 C4 2.7302(17) .
Ca1 C4 2.7302(17) 4_656
Ca1 C3 2.7304(17) 4_656
Ca1 C3 2.7304(17) .
P1 C5 1.7972(18) .
P1 C25 1.8387(18) .
P1 C19 1.8397(18) .
O1 C17 1.429(2) .
O1 C18 1.434(2) .
C1 C2 1.400(3) .
C1 C5 1.413(2) .
C2 C3 1.409(3) .
C3 C4 1.399(2) .
C4 C5 1.422(2) .
C17 C17 1.494(4) 4_656
C19 C20 1.390(3) .
C19 C24 1.397(2) .
C20 C21 1.387(3) .
C21 C22 1.381(3) .
C22 C23 1.375(3) .
C23 C24 1.391(3) .
C25 C26 1.383(3) .
C25 C30 1.387(3) .
C26 C27 1.385(3) .
C27 C28 1.370(3) .
C28 C29 1.370(3) .
C29 C30 1.387(3) .
